data_4124654
loop_
_publ_author_name
'Hughes, E.W.'

_publ_section_title
;
 The Crystal Structure of Ammonia-Borane, H3 N B H3
;
_journal_name_full 'Journal of the American Chemical Society'
_journal_page_first 502
_journal_page_last 503
_journal_volume 78
_journal_year 1956
_chemical_formula_sum 'B H6 N'
_chemical_name_systematic '(N H3) (B H3)'
_space_group_IT_number 107
_symmetry_space_group_name_Hall 'I 4 -2'
_symmetry_space_group_name_H-M 'I 4 m m'
_cell_angle_alpha 90
_cell_angle_beta 90
_cell_angle_gamma 90
_cell_formula_units_Z 2
_cell_length_a 5.255
_cell_length_b 5.255
_cell_length_c 5.048
_cell_volume 139.401
_citation_journal_id_ASTM JACSAT
_cod_data_source_file Hughes_JACSAT_1956_1429.cif
_cod_data_source_block H6B1N1
_cod_original_cell_volume 139.4007
_cod_original_formula_sum 'H6 B1 N1'
_cod_database_code 4124654

loop_
_symmetry_equiv_pos_as_xyz
x,y,z
-y,x,z
-x,-y,z
y,-x,z
-x,y,z
-y,-x,z
x,-y,z
y,x,z
x+1/2,y+1/2,z+1/2
-y+1/2,x+1/2,z+1/2
-x+1/2,-y+1/2,z+1/2
y+1/2,-x+1/2,z+1/2
-x+1/2,y+1/2,z+1/2
-y+1/2,-x+1/2,z+1/2
x+1/2,-y+1/2,z+1/2
y+1/2,x+1/2,z+1/2

loop_
_atom_site_label
_atom_site_type_symbol
_atom_site_fract_x
_atom_site_fract_y
_atom_site_fract_z
_atom_site_occupancy
_atom_site_U_iso_or_equiv
N1 N-3 0 0 0 1 0.0
B1 B-3 0 0 0.31 1 0.0
